data_7019416
loop_
_publ_author_name
'Chatterjee, Sudipta'
'Mandal, Sutanuva'
'Samanta, Subhas'
'Goswami, Sreebrata'

_publ_section_title
;
 Bis(acetonitrile)bis(acetylacetonato)ruthenium(iii) mediated chemical
 transformations of coordinated 2-methylthioanilide.
;
_journal_issue 23
_journal_name_full 'Dalton transactions (Cambridge, England : 2003)'
_journal_page_first 7057
_journal_page_last 7066
_journal_paper_doi 10.1039/c2dt30344b
_journal_volume 41
_journal_year 2012
_chemical_formula_moiety 'C22 H24 N O4 Ru S'
_chemical_formula_sum 'C22 H24 N O4 Ru S'
_chemical_formula_weight 499.56
_chemical_name_systematic
;
?
;
_space_group_IT_number 33
_symmetry_cell_setting orthorhombic
_symmetry_space_group_name_Hall 'P 2c -2n'
_symmetry_space_group_name_H-M 'P n a 21'
_atom_sites_solution_hydrogens geom
_atom_sites_solution_primary direct
_atom_sites_solution_secondary difmap
_audit_creation_method SHELXL-97
_cell_angle_alpha 90.00
_cell_angle_beta 90.00
_cell_angle_gamma 90.00
_cell_formula_units_Z 4
_cell_length_a 11.420(7)
_cell_length_b 31.938(1)
_cell_length_c 5.837(2)
_cell_measurement_reflns_used 13789
_cell_measurement_temperature 150(2)
_cell_measurement_theta_max 28.4
_cell_measurement_theta_min 2.2
_cell_volume 2128.9(15)
_computing_cell_refinement 'Bruker SMART'
_computing_data_collection 'Bruker SMART'
_computing_data_reduction 'Bruker SAINT'
_computing_molecular_graphics 'Ortep-3 for Windows (Farrugia, 1997)'
_computing_publication_material 'WINGX V1.70.01'
_computing_structure_refinement 'SHELXL-97 (Sheldrick, 1997)'
_computing_structure_solution 'SHELXS-97 (Sheldrick, 1990)'
_diffrn_ambient_temperature 150(2)
_diffrn_measured_fraction_theta_full 0.982
_diffrn_measured_fraction_theta_max 0.982
_diffrn_measurement_device_type 'CCD area detector'
_diffrn_measurement_method 'phi and omega scans'
_diffrn_radiation_monochromator graphite
_diffrn_radiation_source 'fine-focus sealed tube'
_diffrn_radiation_type MoK\a
_diffrn_radiation_wavelength 0.71073
_diffrn_reflns_av_R_equivalents 0.0980
_diffrn_reflns_av_sigmaI/netI 0.0916
_diffrn_reflns_limit_h_max 15
_diffrn_reflns_limit_h_min -15
_diffrn_reflns_limit_k_max 23
_diffrn_reflns_limit_k_min -42
_diffrn_reflns_limit_l_max 7
_diffrn_reflns_limit_l_min -7
_diffrn_reflns_number 13789
_diffrn_reflns_theta_full 28.36
_diffrn_reflns_theta_max 28.36
_diffrn_reflns_theta_min 2.19
_exptl_absorpt_coefficient_mu 0.862
_exptl_absorpt_correction_T_max 0.837
_exptl_absorpt_correction_T_min 0.811
_exptl_absorpt_correction_type empirical
_exptl_absorpt_process_details SADABS
_exptl_crystal_colour Blue
_exptl_crystal_density_diffrn 1.559
_exptl_crystal_density_method 'not measured'
_exptl_crystal_description Parallelopiped
_exptl_crystal_F_000 1020
_exptl_crystal_size_max 0.23
_exptl_crystal_size_mid 0.21
_exptl_crystal_size_min 0.18
_refine_diff_density_max 0.982
_refine_diff_density_min -1.129
_refine_diff_density_rms 0.168
_refine_ls_abs_structure_details 'Flack H D (1983), Acta Cryst. A39, 876-881'
_refine_ls_abs_structure_Flack 0.14(5)
_refine_ls_extinction_method none
_refine_ls_goodness_of_fit_ref 1.026
_refine_ls_hydrogen_treatment mixed
_refine_ls_matrix_type full
_refine_ls_number_parameters 267
_refine_ls_number_reflns 2860
_refine_ls_number_restraints 1
_refine_ls_restrained_S_all 1.026
_refine_ls_R_factor_all 0.0685
_refine_ls_R_factor_gt 0.0440
_refine_ls_shift/su_max 0.007
_refine_ls_shift/su_mean 0.000
_refine_ls_structure_factor_coef Fsqd
_refine_ls_weighting_details 'calc w=1/[\s^2^(Fo^2^)+(0.0088P)^2^+0.0000P] where P=(Fo^2^+2Fc^2^)/3'
_refine_ls_weighting_scheme calc
_refine_ls_wR_factor_gt 0.0609
_refine_ls_wR_factor_ref 0.0699
_reflns_number_gt 2274
_reflns_number_total 2860
_reflns_threshold_expression >2sigma(I)
_cod_data_source_file c2dt30344b.txt
_cod_data_source_block 2
_cod_depositor_comments
;
The following automatic conversions were performed:

'_symmetry_cell_setting' value 'Orthorhombic' changed to
'orthorhombic' according to
/home/saulius/struct/CIF-dictionaries/cif_core.dic dictionary named
'cif_core.dic' version 2.4.1 from
2010-06-29.

'_exptl_absorpt_correction_type' value 'Empirical'
changed to 'empirical' according to
/home/saulius/struct/CIF-dictionaries/cif_core.dic dictionary named
'cif_core.dic' version 2.4.1 from 2010-06-29.

Automatic conversion script
Id: cif_fix_values 1891 2012-01-12 08:04:46Z andrius 
;
_cod_original_sg_symbol_H-M Pna21
_cod_database_code 7019416

loop_
_symmetry_equiv_pos_as_xyz
'x, y, z'
'-x, -y, z+1/2'
'-x+1/2, y+1/2, z+1/2'
'x+1/2, -y+1/2, z'

loop_
_atom_site_label
_atom_site_type_symbol
_atom_site_fract_x
_atom_site_fract_y
_atom_site_fract_z
_atom_site_U_iso_or_equiv
_atom_site_adp_type
_atom_site_occupancy
_atom_site_symmetry_multiplicity
_atom_site_calc_flag
_atom_site_refinement_flags
Ru1 Ru 0.78361(4) 0.144133(14) 0.67274(13) 0.01398(11) Uani 1 1 d .
S1 S 0.63004(13) 0.11394(5) 0.8713(3) 0.0150(3) Uani 1 1 d .
O4 O 0.8324(3) 0.09004(13) 0.5193(6) 0.0133(10) Uani 1 1 d .
O3 O 0.9080(3) 0.13576(13) 0.9247(7) 0.0148(10) Uani 1 1 d .
N1 N 0.6665(4) 0.15475(16) 0.4415(9) 0.0154(12) Uani 1 1 d .
H1 H 0.6888 0.1639 0.3100 0.018 Uiso 1 1 calc R
C12 C 0.5157(4) 0.12817(16) 0.6805(16) 0.0161(12) Uani 1 1 d .
C2 C 0.7935(5) 0.2315(2) 0.8122(12) 0.0213(16) Uani 1 1 d .
C9 C 0.9247(5) 0.06926(19) 0.5728(10) 0.0121(14) Uani 1 1 d .
C8 C 1.0014(5) 0.07775(19) 0.7498(10) 0.0138(15) Uani 1 1 d .
H8 H 1.0670 0.0606 0.7605 0.017 Uiso 1 1 calc R
C19 C 0.6135(5) -0.0052(2) 0.6320(11) 0.0168(16) Uani 1 1 d .
H19 H 0.5872 -0.0193 0.5024 0.020 Uiso 1 1 calc R
C11 C 0.6394(5) 0.05807(19) 0.8418(11) 0.0143(14) Uani 1 1 d .
C6 C 1.0832(5) 0.1144(2) 1.0957(10) 0.0233(17) Uani 1 1 d .
H6A H 1.1376 0.1357 1.0494 0.035 Uiso 1 1 calc R
H6B H 1.1239 0.0884 1.1156 0.035 Uiso 1 1 calc R
H6C H 1.0471 0.1224 1.2376 0.035 Uiso 1 1 calc R
C3 C 0.8840(5) 0.23894(19) 0.6595(16) 0.0262(15) Uani 1 1 d .
H3 H 0.9119 0.2663 0.6536 0.031 Uiso 1 1 calc R
C17 C 0.5498(5) 0.1484(2) 0.4773(11) 0.0155(14) Uani 1 1 d .
C14 C 0.3115(5) 0.13351(19) 0.5824(10) 0.0209(17) Uani 1 1 d .
H14 H 0.2329 0.1290 0.6158 0.025 Uiso 1 1 calc R
C16 C 0.4600(5) 0.16039(19) 0.3246(11) 0.0191(15) Uani 1 1 d .
H16 H 0.4790 0.1734 0.1871 0.023 Uiso 1 1 calc R
C18 C 0.6019(5) 0.0375(2) 0.6460(14) 0.0204(16) Uani 1 1 d .
H18 H 0.5691 0.0525 0.5253 0.024 Uiso 1 1 calc R
C20 C 0.6641(5) -0.0274(2) 0.8098(12) 0.0230(16) Uani 1 1 d .
H20 H 0.6714 -0.0564 0.8005 0.028 Uiso 1 1 calc R
C13 C 0.3976(5) 0.12096(18) 0.7348(10) 0.0174(16) Uani 1 1 d .
H13 H 0.3774 0.1079 0.8716 0.021 Uiso 1 1 calc R
C21 C 0.7037(5) -0.0063(2) 1.0010(12) 0.0217(16) Uani 1 1 d .
H21 H 0.7398 -0.0211 1.1187 0.026 Uiso 1 1 calc R
C10 C 0.9431(5) 0.0310(2) 0.4273(10) 0.0230(16) Uani 1 1 d .
H10A H 0.8884 0.0097 0.4717 0.034 Uiso 1 1 calc R
H10B H 1.0215 0.0209 0.4480 0.034 Uiso 1 1 calc R
H10C H 0.9311 0.0381 0.2691 0.034 Uiso 1 1 calc R
C4 C 0.9381(6) 0.2104(2) 0.5141(12) 0.0226(16) Uani 1 1 d .
C15 C 0.3442(5) 0.15291(19) 0.3782(12) 0.0191(15) Uani 1 1 d .
H15 H 0.2864 0.1610 0.2752 0.023 Uiso 1 1 calc R
C1 C 0.7488(6) 0.2669(2) 0.9549(13) 0.033(2) Uani 1 1 d .
H1A H 0.6663 0.2703 0.9296 0.050 Uiso 1 1 calc R
H1B H 0.7887 0.2923 0.9129 0.050 Uiso 1 1 calc R
H1C H 0.7628 0.2611 1.1139 0.050 Uiso 1 1 calc R
O1 O 0.7408(3) 0.19657(13) 0.8473(7) 0.0158(10) Uani 1 1 d .
O2 O 0.9134(3) 0.17224(14) 0.4886(7) 0.0179(10) Uani 1 1 d .
C7 C 0.9909(5) 0.1094(2) 0.9152(10) 0.0147(14) Uani 1 1 d .
C22 C 0.6904(5) 0.0361(2) 1.0188(11) 0.0194(16) Uani 1 1 d .
H22 H 0.7155 0.0500 1.1498 0.023 Uiso 1 1 calc R
C5 C 1.0369(5) 0.2250(2) 0.3645(13) 0.038(2) Uani 1 1 d .
H5A H 1.1055 0.2086 0.3957 0.057 Uiso 1 1 calc R
H5B H 1.0531 0.2539 0.3959 0.057 Uiso 1 1 calc R
H5C H 1.0154 0.2218 0.2065 0.057 Uiso 1 1 calc R

loop_
_atom_site_aniso_label
_atom_site_aniso_U_11
_atom_site_aniso_U_22
_atom_site_aniso_U_33
_atom_site_aniso_U_23
_atom_site_aniso_U_13
_atom_site_aniso_U_12
Ru1 0.0120(2) 0.0161(2) 0.0139(2) -0.0036(3) -0.0011(3) 0.0012(2)
S1 0.0132(7) 0.0181(9) 0.0136(8) -0.0018(8) -0.0029(7) 0.0010(7)
O4 0.013(2) 0.014(2) 0.013(2) -0.002(2) -0.0019(19) 0.006(2)
O3 0.011(2) 0.019(3) 0.015(3) -0.007(2) -0.0045(18) 0.0053(19)
N1 0.014(3) 0.019(3) 0.014(3) -0.003(2) 0.004(2) 0.005(2)
C12 0.013(3) 0.015(3) 0.020(3) -0.001(5) 0.008(4) 0.004(2)
C2 0.015(3) 0.019(4) 0.030(4) -0.009(3) 0.000(3) 0.002(3)
C9 0.015(3) 0.009(3) 0.012(3) -0.002(3) 0.006(3) -0.003(3)
C8 0.007(3) 0.015(3) 0.019(4) 0.003(3) -0.003(2) 0.000(3)
C19 0.014(3) 0.022(4) 0.014(4) 0.001(3) 0.001(3) -0.007(3)
C11 0.009(3) 0.020(4) 0.015(3) -0.001(3) 0.003(3) 0.001(3)
C6 0.018(3) 0.031(4) 0.022(4) 0.001(3) -0.005(3) 0.004(3)
C3 0.027(3) 0.017(3) 0.035(4) 0.008(5) 0.014(5) -0.005(3)
C17 0.022(3) 0.010(3) 0.015(3) -0.005(3) -0.006(3) 0.006(3)
C14 0.012(3) 0.021(4) 0.030(4) -0.009(3) 0.001(3) 0.000(3)
C16 0.025(4) 0.013(3) 0.019(4) -0.003(3) -0.006(3) 0.005(3)
C18 0.012(3) 0.025(4) 0.023(4) 0.000(4) 0.004(3) 0.000(3)
C20 0.017(3) 0.020(4) 0.032(4) 0.002(3) 0.005(3) -0.002(3)
C13 0.018(3) 0.014(3) 0.020(4) -0.005(3) -0.001(3) 0.000(3)
C21 0.011(3) 0.026(4) 0.028(4) 0.005(3) 0.000(3) 0.007(3)
C10 0.028(4) 0.021(4) 0.020(4) -0.005(3) -0.001(3) 0.008(3)
C4 0.024(4) 0.017(4) 0.026(4) 0.006(3) 0.009(3) 0.000(3)
C15 0.014(3) 0.015(4) 0.028(4) -0.003(3) -0.010(3) 0.002(3)
C1 0.033(4) 0.020(4) 0.047(5) -0.005(4) 0.022(4) -0.004(3)
O1 0.015(2) 0.015(2) 0.018(2) -0.007(2) 0.002(2) 0.0048(19)
O2 0.016(2) 0.019(3) 0.019(3) -0.003(2) 0.004(2) 0.002(2)
C7 0.012(3) 0.022(4) 0.010(3) 0.008(3) 0.000(3) 0.002(3)
C22 0.010(3) 0.030(4) 0.019(4) 0.003(3) 0.003(3) 0.007(3)
C5 0.035(4) 0.026(4) 0.052(5) 0.007(4) 0.024(4) 0.003(4)

loop_
_atom_type_symbol
_atom_type_description
_atom_type_scat_dispersion_real
_atom_type_scat_dispersion_imag
_atom_type_scat_source
C C 0.0033 0.0016 'International Tables Vol C Tables 4.2.6.8 and 6.1.1.4'
H H 0.0000 0.0000 'International Tables Vol C Tables 4.2.6.8 and 6.1.1.4'
N N 0.0061 0.0033 'International Tables Vol C Tables 4.2.6.8 and 6.1.1.4'
O O 0.0106 0.0060 'International Tables Vol C Tables 4.2.6.8 and 6.1.1.4'
S S 0.1246 0.1234 'International Tables Vol C Tables 4.2.6.8 and 6.1.1.4'
Ru Ru -1.2594 0.8363 'International Tables Vol C Tables 4.2.6.8 and 6.1.1.4'

loop_
_geom_angle_atom_site_label_1
_geom_angle_atom_site_label_2
_geom_angle_atom_site_label_3
_geom_angle
N1 Ru1 O1 92.26(18)
N1 Ru1 O4 91.78(18)
O1 Ru1 O4 175.74(17)
N1 Ru1 O2 93.33(19)
O1 Ru1 O2 94.40(17)
O4 Ru1 O2 86.71(17)
N1 Ru1 O3 177.2(2)
O1 Ru1 O3 85.09(16)
O4 Ru1 O3 90.89(15)
O2 Ru1 O3 86.12(16)
N1 Ru1 S1 84.15(15)
O1 Ru1 S1 84.80(12)
O4 Ru1 S1 94.27(12)
O2 Ru1 S1 177.32(13)
O3 Ru1 S1 96.36(12)
C12 S1 C11 103.8(3)
C12 S1 Ru1 97.9(2)
C11 S1 Ru1 108.7(2)
C9 O4 Ru1 124.0(4)
C7 O3 Ru1 124.7(4)
C17 N1 Ru1 122.9(4)
C13 C12 C17 122.1(7)
C13 C12 S1 121.5(6)
C17 C12 S1 116.3(4)
O1 C2 C3 127.0(6)
O1 C2 C1 114.1(6)
C3 C2 C1 118.9(6)
O4 C9 C8 126.9(6)
O4 C9 C10 113.4(5)
C8 C9 C10 119.6(6)
C9 C8 C7 127.0(6)
C18 C19 C20 120.3(7)
C22 C11 C18 120.4(6)
C22 C11 S1 117.4(5)
C18 C11 S1 122.1(5)
C2 C3 C4 127.7(6)
N1 C17 C12 117.9(5)
N1 C17 C16 124.9(6)
C12 C17 C16 117.1(6)
C13 C14 C15 119.2(6)
C15 C16 C17 120.4(6)
C19 C18 C11 119.4(7)
C21 C20 C19 119.6(6)
C14 C13 C12 119.3(6)
C22 C21 C20 120.6(7)
O2 C4 C3 127.4(6)
O2 C4 C5 113.6(6)
C3 C4 C5 119.0(6)
C16 C15 C14 121.8(6)
C2 O1 Ru1 121.7(4)
C4 O2 Ru1 121.8(4)
O3 C7 C8 124.9(6)
O3 C7 C6 115.1(6)
C8 C7 C6 120.0(6)
C21 C22 C11 119.7(6)

loop_
_geom_bond_atom_site_label_1
_geom_bond_atom_site_label_2
_geom_bond_distance
Ru1 N1 1.931(5)
Ru1 O1 2.020(4)
Ru1 O4 2.024(4)
Ru1 O2 2.039(4)
Ru1 O3 2.062(4)
Ru1 S1 2.3129(16)
S1 C12 1.775(7)
S1 C11 1.796(6)
O4 C9 1.284(7)
O3 C7 1.268(7)
N1 C17 1.363(7)
C12 C13 1.404(7)
C12 C17 1.406(10)
C2 O1 1.284(7)
C2 C3 1.385(9)
C2 C1 1.496(8)
C9 C8 1.381(7)
C9 C10 1.502(8)
C8 C7 1.404(8)
C19 C18 1.374(8)
C19 C20 1.383(8)
C11 C22 1.379(8)
C11 C18 1.386(9)
C6 C7 1.498(8)
C3 C4 1.391(9)
C17 C16 1.411(8)
C14 C13 1.385(7)
C14 C15 1.394(8)
C16 C15 1.380(8)
C20 C21 1.379(9)
C21 C22 1.367(9)
C4 O2 1.259(7)
C4 C5 1.501(8)
